data_4305695
loop_
_publ_author_name
'Gang Si'
'Wen-Guang Wang'
'Hong-Yan Wang'
'Chen-Ho Tung'
'Li-Zhu Wu'

_publ_section_title
;
Facile Synthesis and Functionality-Dependent Electrochemistry of Fe-Only
Hydrogenase Mimics
;
_journal_name_full 'Inorganic Chemistry'
_journal_page_first 8101
_journal_page_last 8111
_journal_paper_doi 10.1021/ic800676y
_journal_volume 47
_journal_year 2008
_chemical_formula_sum 'C23 H15 Fe2 N O7 S2'
_chemical_formula_weight 593.18
_chemical_name_systematic
; 
 ? 
;
_space_group_IT_number 14
_symmetry_cell_setting monoclinic
_symmetry_space_group_name_Hall '-P 2yn'
_symmetry_space_group_name_H-M 'P 1 21/n 1'
_atom_sites_solution_hydrogens geom
_atom_sites_solution_primary direct
_atom_sites_solution_secondary difmap
_audit_creation_method SHELXL-97
_cell_angle_alpha 90.00
_cell_angle_beta 96.117(4)
_cell_angle_gamma 90.00
_cell_formula_units_Z 4
_cell_length_a 7.8133(16)
_cell_length_b 9.393(2)
_cell_length_c 34.718(8)
_cell_measurement_reflns_used 2659
_cell_measurement_temperature 294(2)
_cell_measurement_theta_max 22.78
_cell_measurement_theta_min 2.25
_cell_volume 2533.5(9)
_computing_cell_refinement 'Bruker SMART'
_computing_data_collection 'Bruker SMART'
_computing_data_reduction 'Bruker SAINT'
_computing_molecular_graphics 'Bruker SHELXTL'
_computing_publication_material 'Bruker SHELXTL'
_computing_structure_refinement 'SHELXL-97 (Sheldrick, 1997)'
_computing_structure_solution 'SHELXS-97 (Sheldrick, 1990)'
_diffrn_ambient_temperature 294(2)
_diffrn_measured_fraction_theta_full 0.994
_diffrn_measured_fraction_theta_max 0.994
_diffrn_measurement_device_type 'CCD area detector'
_diffrn_measurement_method 'phi and omega scans'
_diffrn_radiation_monochromator graphite
_diffrn_radiation_source 'fine-focus sealed tube'
_diffrn_radiation_type MoK\a
_diffrn_radiation_wavelength 0.71073
_diffrn_reflns_av_R_equivalents 0.0610
_diffrn_reflns_av_sigmaI/netI 0.0776
_diffrn_reflns_limit_h_max 6
_diffrn_reflns_limit_h_min -9
_diffrn_reflns_limit_k_max 11
_diffrn_reflns_limit_k_min -10
_diffrn_reflns_limit_l_max 42
_diffrn_reflns_limit_l_min -43
_diffrn_reflns_number 13878
_diffrn_reflns_theta_full 26.40
_diffrn_reflns_theta_max 26.40
_diffrn_reflns_theta_min 1.18
_exptl_absorpt_coefficient_mu 1.352
_exptl_absorpt_correction_T_max 1.000000
_exptl_absorpt_correction_T_min 0.690228
_exptl_absorpt_correction_type multi-scan
_exptl_absorpt_process_details SADABS
_exptl_crystal_density_diffrn 1.555
_exptl_crystal_density_meas ?
_exptl_crystal_density_method 'not measured'
_exptl_crystal_F_000 1200
_exptl_crystal_size_max 0.30
_exptl_crystal_size_mid 0.24
_exptl_crystal_size_min 0.20
_refine_diff_density_max 0.325
_refine_diff_density_min -0.364
_refine_diff_density_rms 0.095
_refine_ls_extinction_method none
_refine_ls_goodness_of_fit_ref 0.990
_refine_ls_hydrogen_treatment constr
_refine_ls_matrix_type full
_refine_ls_number_parameters 317
_refine_ls_number_reflns 5172
_refine_ls_number_restraints 0
_refine_ls_restrained_S_all 0.990
_refine_ls_R_factor_all 0.1113
_refine_ls_R_factor_gt 0.0536
_refine_ls_shift/su_max 0.003
_refine_ls_shift/su_mean 0.000
_refine_ls_structure_factor_coef Fsqd
_refine_ls_weighting_details 'calc w=1/[\s^2^(Fo^2^)+(0.0659P)^2^+0.0000P] where P=(Fo^2^+2Fc^2^)/3'
_refine_ls_weighting_scheme calc
_refine_ls_wR_factor_gt 0.1172
_refine_ls_wR_factor_ref 0.1382
_reflns_number_gt 3030
_reflns_number_total 5172
_reflns_threshold_expression >2sigma(I)
_cod_data_source_file ic800676y_si_003_6.cif
_cod_data_source_block 9
_cod_depositor_comments
;
The following automatic conversions were performed:
'_symmetry_cell_setting' value 'Monoclinic' changed to 'monoclinic'
according to '/home/saulius/struct/CIF-dictionaries/cif_core.dic'
dictionary named 'cif_core.dic' version 2.4.1 from
2010-06-29.

'_exptl_absorpt_correction_type' value 'MULTI-SCAN' changed
to 'multi-scan' according to
'/home/saulius/struct/CIF-dictionaries/cif_core.dic' dictionary named
'cif_core.dic' version 2.4.1 from
2010-06-29.

'_refine_ls_hydrogen_treatment' value 'CONSTR' changed to
'constr' according to '/home/saulius/struct/CIF-dictionaries/cif_core.dic'
dictionary named 'cif_core.dic' version 2.4.1 from 2010-06-29.

Automatic conversion script
Id: cif_fix_enum 1527 2010-12-29 10:47:43Z saulius 

The following automatic conversions were performed:

'_exptl_crystal_density_meas' value 'NONE' was changed to '?' - the
value is perceived as not measured.

Automatic conversion script
Id: cif_fix_values 3008 2015-01-20 13:52:24Z robertas 
;
_cod_database_code 4305695

loop_
_symmetry_equiv_pos_as_xyz
'x, y, z'
'-x+1/2, y+1/2, -z+1/2'
'-x, -y, -z'
'x-1/2, -y-1/2, z-1/2'

loop_
_atom_site_label
_atom_site_type_symbol
_atom_site_fract_x
_atom_site_fract_y
_atom_site_fract_z
_atom_site_U_iso_or_equiv
_atom_site_adp_type
_atom_site_occupancy
_atom_site_symmetry_multiplicity
_atom_site_calc_flag
_atom_site_refinement_flags
_atom_site_disorder_assembly
_atom_site_disorder_group
Fe1 Fe 0.54584(8) 0.20979(7) 0.073442(18) 0.0426(2) Uani 1 1 d . . .
Fe2 Fe 0.82065(8) 0.26666(7) 0.045481(18) 0.0462(2) Uani 1 1 d . . .
S1 S 0.60162(15) 0.42294(12) 0.04766(3) 0.0482(3) Uani 1 1 d . . .
S2 S 0.80241(15) 0.24107(12) 0.10969(3) 0.0460(3) Uani 1 1 d . . .
O1 O 0.2503(5) 0.2677(4) 0.11700(11) 0.0783(12) Uani 1 1 d . . .
O2 O 0.5839(6) -0.0931(4) 0.09235(14) 0.1107(16) Uani 1 1 d . . .
O3 O 0.3355(5) 0.1469(5) 0.00069(12) 0.1033(15) Uani 1 1 d . . .
O4 O 1.0071(6) -0.0046(5) 0.04958(13) 0.1032(15) Uani 1 1 d . . .
O5 O 0.7163(5) 0.2364(4) -0.03803(11) 0.0874(13) Uani 1 1 d . . .
O6 O 1.1123(5) 0.4617(5) 0.04276(14) 0.1092(17) Uani 1 1 d . . .
O7 O -0.5006(6) 0.4063(5) 0.33770(12) 0.0954(14) Uani 1 1 d . . .
N1 N 0.6770(6) 0.5106(4) 0.12471(12) 0.0595(11) Uani 1 1 d . . .
C1 C 0.3689(7) 0.2475(5) 0.10187(14) 0.0521(12) Uani 1 1 d . . .
C2 C 0.5676(7) 0.0253(6) 0.08533(16) 0.0662(15) Uani 1 1 d . . .
C3 C 0.4169(7) 0.1712(6) 0.02919(16) 0.0654(15) Uani 1 1 d . . .
C4 C 0.9346(7) 0.1006(6) 0.04781(15) 0.0629(14) Uani 1 1 d . . .
C5 C 0.7589(7) 0.2484(5) -0.00574(17) 0.0617(14) Uani 1 1 d . . .
C6 C 1.0006(7) 0.3856(6) 0.04366(15) 0.0643(14) Uani 1 1 d . . .
C7 C 0.6520(7) 0.5596(5) 0.08562(15) 0.0629(15) Uani 1 1 d . . .
H7A H 0.7554 0.6093 0.0801 0.075 Uiso 1 1 calc R . .
H7B H 0.5591 0.6286 0.0836 0.075 Uiso 1 1 calc R . .
C8 C 0.8240(6) 0.4195(5) 0.13210(15) 0.0611(14) Uani 1 1 d . . .
H8A H 0.8485 0.4077 0.1599 0.073 Uiso 1 1 calc R . .
H8B H 0.9223 0.4667 0.1229 0.073 Uiso 1 1 calc R . .
C9 C 0.5401(7) 0.5001(5) 0.14772(14) 0.0535(13) Uani 1 1 d . . .
C10 C 0.5444(7) 0.4045(6) 0.17858(15) 0.0657(15) Uani 1 1 d . . .
H10 H 0.6368 0.3422 0.1832 0.079 Uiso 1 1 calc R . .
C11 C 0.4132(7) 0.4008(7) 0.20250(14) 0.0711(16) Uani 1 1 d . . .
H11 H 0.4200 0.3365 0.2230 0.085 Uiso 1 1 calc R . .
C12 C 0.2724(7) 0.4908(6) 0.19662(15) 0.0660(15) Uani 1 1 d . . .
C13 C 0.2690(7) 0.5854(6) 0.16588(17) 0.0658(15) Uani 1 1 d . . .
H13 H 0.1760 0.6471 0.1613 0.079 Uiso 1 1 calc R . .
C14 C 0.3971(7) 0.5914(5) 0.14207(16) 0.0622(14) Uani 1 1 d . . .
H14 H 0.3897 0.6568 0.1218 0.075 Uiso 1 1 calc R . .
C15 C 0.1372(8) 0.4855(6) 0.22170(16) 0.0724(16) Uani 1 1 d . . .
C16 C 0.0271(8) 0.4819(6) 0.24264(16) 0.0689(15) Uani 1 1 d . . .
C17 C -0.1050(7) 0.4681(6) 0.26829(14) 0.0581(13) Uani 1 1 d . . .
C18 C -0.1075(7) 0.3574(6) 0.29386(16) 0.0675(15) Uani 1 1 d . . .
H18 H -0.0174 0.2922 0.2960 0.081 Uiso 1 1 calc R . .
C19 C -0.2397(8) 0.3403(6) 0.31646(17) 0.0782(17) Uani 1 1 d . . .
H19 H -0.2381 0.2638 0.3335 0.094 Uiso 1 1 calc R . .
C20 C -0.3736(7) 0.4343(6) 0.31429(16) 0.0659(15) Uani 1 1 d . . .
C21 C -0.3729(7) 0.5497(6) 0.29022(17) 0.0735(16) Uani 1 1 d . . .
H21 H -0.4605 0.6170 0.2895 0.088 Uiso 1 1 calc R . .
C22 C -0.2417(8) 0.5654(6) 0.26715(16) 0.0735(16) Uani 1 1 d . . .
H22 H -0.2436 0.6426 0.2503 0.088 Uiso 1 1 calc R . .
C23 C -0.6487(8) 0.4922(8) 0.3339(2) 0.117(3) Uani 1 1 d . . .
H23A H -0.6195 0.5863 0.3432 0.175 Uiso 1 1 calc R . .
H23B H -0.7335 0.4521 0.3488 0.175 Uiso 1 1 calc R . .
H23C H -0.6942 0.4968 0.3071 0.175 Uiso 1 1 calc R . .

loop_
_atom_site_aniso_label
_atom_site_aniso_U_11
_atom_site_aniso_U_22
_atom_site_aniso_U_33
_atom_site_aniso_U_23
_atom_site_aniso_U_13
_atom_site_aniso_U_12
Fe1 0.0458(4) 0.0373(4) 0.0433(4) -0.0004(3) -0.0009(3) -0.0056(3)
Fe2 0.0474(4) 0.0466(4) 0.0446(4) 0.0022(3) 0.0055(3) 0.0023(3)
S1 0.0550(8) 0.0438(7) 0.0450(7) 0.0102(5) 0.0010(5) 0.0066(6)
S2 0.0439(7) 0.0487(7) 0.0440(7) 0.0030(5) -0.0024(5) 0.0045(5)
O1 0.060(3) 0.097(3) 0.080(3) -0.011(2) 0.019(2) -0.026(2)
O2 0.173(5) 0.038(3) 0.115(4) 0.008(2) -0.016(3) -0.015(3)
O3 0.093(3) 0.148(4) 0.063(3) -0.023(3) -0.017(2) -0.030(3)
O4 0.122(4) 0.088(3) 0.102(3) 0.005(3) 0.022(3) 0.054(3)
O5 0.108(3) 0.104(3) 0.049(2) -0.007(2) 0.001(2) 0.015(2)
O6 0.070(3) 0.124(4) 0.131(4) 0.049(3) -0.004(3) -0.039(3)
O7 0.091(3) 0.103(3) 0.098(3) -0.020(3) 0.036(3) -0.014(3)
N1 0.073(3) 0.047(3) 0.058(3) -0.015(2) 0.006(2) -0.004(2)
C1 0.052(3) 0.052(3) 0.051(3) -0.004(2) 0.001(2) -0.018(2)
C2 0.079(4) 0.050(4) 0.066(4) -0.006(3) -0.007(3) -0.011(3)
C3 0.067(4) 0.074(4) 0.054(3) -0.008(3) 0.000(3) -0.014(3)
C4 0.061(4) 0.067(4) 0.060(3) -0.002(3) 0.005(3) 0.011(3)
C5 0.065(4) 0.060(4) 0.062(4) -0.002(3) 0.017(3) 0.010(3)
C6 0.059(4) 0.076(4) 0.058(3) 0.014(3) 0.005(3) -0.004(3)
C7 0.086(4) 0.036(3) 0.070(4) -0.004(2) 0.024(3) -0.006(3)
C8 0.053(3) 0.071(4) 0.057(3) -0.021(3) -0.006(2) -0.010(3)
C9 0.061(3) 0.046(3) 0.054(3) -0.019(2) 0.004(3) -0.009(3)
C10 0.068(4) 0.070(4) 0.058(3) -0.006(3) -0.001(3) 0.014(3)
C11 0.077(4) 0.095(5) 0.040(3) 0.002(3) 0.004(3) 0.006(3)
C12 0.064(4) 0.079(4) 0.055(4) -0.017(3) 0.007(3) -0.008(3)
C13 0.058(3) 0.055(3) 0.084(4) -0.007(3) 0.010(3) 0.001(3)
C14 0.071(4) 0.050(3) 0.066(4) -0.006(3) 0.005(3) -0.006(3)
C15 0.078(4) 0.084(4) 0.055(4) -0.019(3) 0.004(3) -0.007(3)
C16 0.074(4) 0.077(4) 0.054(3) -0.008(3) -0.004(3) -0.008(3)
C17 0.059(3) 0.067(4) 0.047(3) -0.007(3) 0.002(3) 0.002(3)
C18 0.071(4) 0.063(4) 0.069(4) -0.003(3) 0.007(3) 0.013(3)
C19 0.094(5) 0.070(4) 0.072(4) 0.011(3) 0.017(4) 0.012(4)
C20 0.066(4) 0.071(4) 0.062(4) -0.023(3) 0.011(3) -0.015(3)
C21 0.068(4) 0.071(4) 0.079(4) -0.014(3) -0.002(3) 0.015(3)
C22 0.085(4) 0.070(4) 0.065(4) 0.009(3) 0.003(3) 0.009(3)
C23 0.069(5) 0.138(7) 0.147(7) -0.057(5) 0.031(5) -0.012(4)

loop_
_atom_type_symbol
_atom_type_description
_atom_type_scat_dispersion_real
_atom_type_scat_dispersion_imag
_atom_type_scat_source
C C 0.0033 0.0016 'International Tables Vol C Tables 4.2.6.8 and 6.1.1.4'
H H 0.0000 0.0000 'International Tables Vol C Tables 4.2.6.8 and 6.1.1.4'
N N 0.0061 0.0033 'International Tables Vol C Tables 4.2.6.8 and 6.1.1.4'
O O 0.0106 0.0060 'International Tables Vol C Tables 4.2.6.8 and 6.1.1.4'
S S 0.1246 0.1234 'International Tables Vol C Tables 4.2.6.8 and 6.1.1.4'
Fe Fe 0.3463 0.8444 'International Tables Vol C Tables 4.2.6.8 and 6.1.1.4'

loop_
_geom_angle_atom_site_label_1
_geom_angle_atom_site_label_2
_geom_angle_atom_site_label_3
_geom_angle
_geom_angle_site_symmetry_1
_geom_angle_site_symmetry_3
_geom_angle_publ_flag
C3 Fe1 C2 91.9(2) . . ?
C3 Fe1 C1 96.6(2) . . ?
C2 Fe1 C1 97.1(2) . . ?
C3 Fe1 S1 87.35(18) . . ?
C2 Fe1 S1 159.41(18) . . ?
C1 Fe1 S1 103.47(15) . . ?
C3 Fe1 S2 152.75(17) . . ?
C2 Fe1 S2 86.60(17) . . ?
C1 Fe1 S2 110.60(15) . . ?
S1 Fe1 S2 84.75(5) . . ?
C3 Fe1 Fe2 97.96(17) . . ?
C2 Fe1 Fe2 103.42(18) . . ?
C1 Fe1 Fe2 154.37(14) . . ?
S1 Fe1 Fe2 56.44(4) . . ?
S2 Fe1 Fe2 56.27(4) . . ?
C4 Fe2 C5 92.3(2) . . ?
C4 Fe2 C6 98.9(2) . . ?
C5 Fe2 C6 98.8(2) . . ?
C4 Fe2 S2 86.92(17) . . ?
C5 Fe2 S2 157.67(17) . . ?
C6 Fe2 S2 103.41(17) . . ?
C4 Fe2 S1 159.48(17) . . ?
C5 Fe2 S1 88.34(16) . . ?
C6 Fe2 S1 101.23(18) . . ?
S2 Fe2 S1 84.76(5) . . ?
C4 Fe2 Fe1 103.82(17) . . ?
C5 Fe2 Fe1 102.23(17) . . ?
C6 Fe2 Fe1 148.15(18) . . ?
S2 Fe2 Fe1 56.57(4) . . ?
S1 Fe2 Fe1 56.15(4) . . ?
C7 S1 Fe1 111.63(16) . . ?
C7 S1 Fe2 111.70(18) . . ?
Fe1 S1 Fe2 67.41(4) . . ?
C8 S2 Fe2 107.84(18) . . ?
C8 S2 Fe1 112.73(16) . . ?
Fe2 S2 Fe1 67.16(4) . . ?
C20 O7 C23 118.3(5) . . ?
C9 N1 C7 121.9(4) . . ?
C9 N1 C8 120.0(4) . . ?
C7 N1 C8 112.9(4) . . ?
O1 C1 Fe1 174.4(4) . . ?
O2 C2 Fe1 178.5(6) . . ?
O3 C3 Fe1 179.4(5) . . ?
O4 C4 Fe2 179.5(5) . . ?
O5 C5 Fe2 178.6(5) . . ?
O6 C6 Fe2 179.0(6) . . ?
N1 C7 S1 116.8(3) . . ?
N1 C7 H7A 108.1 . . ?
S1 C7 H7A 108.1 . . ?
N1 C7 H7B 108.1 . . ?
S1 C7 H7B 108.1 . . ?
H7A C7 H7B 107.3 . . ?
N1 C8 S2 115.5(3) . . ?
N1 C8 H8A 108.4 . . ?
S2 C8 H8A 108.4 . . ?
N1 C8 H8B 108.4 . . ?
S2 C8 H8B 108.4 . . ?
H8A C8 H8B 107.5 . . ?
C10 C9 N1 121.7(5) . . ?
C10 C9 C14 116.9(5) . . ?
N1 C9 C14 121.3(5) . . ?
C11 C10 C9 121.2(5) . . ?
C11 C10 H10 119.4 . . ?
C9 C10 H10 119.4 . . ?
C12 C11 C10 121.5(5) . . ?
C12 C11 H11 119.2 . . ?
C10 C11 H11 119.2 . . ?
C11 C12 C13 117.0(5) . . ?
C11 C12 C15 120.8(6) . . ?
C13 C12 C15 122.2(5) . . ?
C14 C13 C12 122.5(5) . . ?
C14 C13 H13 118.7 . . ?
C12 C13 H13 118.7 . . ?
C13 C14 C9 120.9(5) . . ?
C13 C14 H14 119.6 . . ?
C9 C14 H14 119.6 . . ?
C16 C15 C12 179.3(6) . . ?
C15 C16 C17 176.4(7) . . ?
C18 C17 C22 116.7(5) . . ?
C18 C17 C16 122.1(5) . . ?
C22 C17 C16 121.2(5) . . ?
C17 C18 C19 121.6(5) . . ?
C17 C18 H18 119.2 . . ?
C19 C18 H18 119.2 . . ?
C20 C19 C18 120.8(6) . . ?
C20 C19 H19 119.6 . . ?
C18 C19 H19 119.6 . . ?
C19 C20 C21 119.5(5) . . ?
C19 C20 O7 116.2(6) . . ?
C21 C20 O7 124.2(6) . . ?
C20 C21 C22 119.5(5) . . ?
C20 C21 H21 120.2 . . ?
C22 C21 H21 120.2 . . ?
C21 C22 C17 121.8(5) . . ?
C21 C22 H22 119.1 . . ?
C17 C22 H22 119.1 . . ?
O7 C23 H23A 109.5 . . ?
O7 C23 H23B 109.5 . . ?
H23A C23 H23B 109.5 . . ?
O7 C23 H23C 109.5 . . ?
H23A C23 H23C 109.5 . . ?
H23B C23 H23C 109.5 . . ?

loop_
_geom_bond_atom_site_label_1
_geom_bond_atom_site_label_2
_geom_bond_distance
_geom_bond_site_symmetry_2
_geom_bond_publ_flag
Fe1 C3 1.782(6) . ?
Fe1 C2 1.786(6) . ?
Fe1 C1 1.817(6) . ?
Fe1 S1 2.2545(14) . ?
Fe1 S2 2.2696(13) . ?
Fe1 Fe2 2.5064(10) . ?
Fe2 C4 1.794(6) . ?
Fe2 C5 1.800(6) . ?
Fe2 C6 1.802(6) . ?
Fe2 S2 2.2616(14) . ?
Fe2 S1 2.2621(14) . ?
S1 C7 1.852(5) . ?
S2 C8 1.848(5) . ?
O1 C1 1.128(6) . ?
O2 C2 1.143(6) . ?
O3 C3 1.141(6) . ?
O4 C4 1.137(6) . ?
O5 C5 1.140(6) . ?
O6 C6 1.131(6) . ?
O7 C20 1.373(6) . ?
O7 C23 1.405(7) . ?
N1 C9 1.405(6) . ?
N1 C7 1.427(6) . ?
N1 C8 1.433(6) . ?
C7 H7A 0.9700 . ?
C7 H7B 0.9700 . ?
C8 H8A 0.9700 . ?
C8 H8B 0.9700 . ?
C9 C10 1.395(7) . ?
C9 C14 1.406(7) . ?
C10 C11 1.386(7) . ?
C10 H10 0.9300 . ?
C11 C12 1.386(7) . ?
C11 H11 0.9300 . ?
C12 C13 1.387(7) . ?
C12 C15 1.440(8) . ?
C13 C14 1.366(7) . ?
C13 H13 0.9300 . ?
C14 H14 0.9300 . ?
C15 C16 1.185(7) . ?
C16 C17 1.439(8) . ?
C17 C18 1.368(7) . ?
C17 C22 1.404(7) . ?
C18 C19 1.371(7) . ?
C18 H18 0.9300 . ?
C19 C20 1.365(7) . ?
C19 H19 0.9300 . ?
C20 C21 1.369(8) . ?
C21 C22 1.374(7) . ?
C21 H21 0.9300 . ?
C22 H22 0.9300 . ?
C23 H23A 0.9600 . ?
C23 H23B 0.9600 . ?
C23 H23C 0.9600 . ?

loop_
_geom_torsion_atom_site_label_1
_geom_torsion_atom_site_label_2
_geom_torsion_atom_site_label_3
_geom_torsion_atom_site_label_4
_geom_torsion
_geom_torsion_site_symmetry_1
_geom_torsion_site_symmetry_2
_geom_torsion_site_symmetry_3
_geom_torsion_site_symmetry_4
_geom_torsion_publ_flag
C3 Fe1 Fe2 C4 -93.7(3) . . . . ?
C2 Fe1 Fe2 C4 0.2(2) . . . . ?
C1 Fe1 Fe2 C4 142.3(4) . . . . ?
S1 Fe1 Fe2 C4 -175.10(18) . . . . ?
S2 Fe1 Fe2 C4 76.78(18) . . . . ?
C3 Fe1 Fe2 C5 1.9(2) . . . . ?
C2 Fe1 Fe2 C5 95.8(2) . . . . ?
C1 Fe1 Fe2 C5 -122.1(4) . . . . ?
S1 Fe1 Fe2 C5 -79.57(17) . . . . ?
S2 Fe1 Fe2 C5 172.32(17) . . . . ?
C3 Fe1 Fe2 C6 132.0(4) . . . . ?
C2 Fe1 Fe2 C6 -134.1(4) . . . . ?
C1 Fe1 Fe2 C6 8.0(5) . . . . ?
S1 Fe1 Fe2 C6 50.5(3) . . . . ?
S2 Fe1 Fe2 C6 -57.6(3) . . . . ?
C3 Fe1 Fe2 S2 -170.44(19) . . . . ?
C2 Fe1 Fe2 S2 -76.56(18) . . . . ?
C1 Fe1 Fe2 S2 65.5(4) . . . . ?
S1 Fe1 Fe2 S2 108.12(5) . . . . ?
C3 Fe1 Fe2 S1 81.45(19) . . . . ?
C2 Fe1 Fe2 S1 175.33(18) . . . . ?
C1 Fe1 Fe2 S1 -42.6(4) . . . . ?
S2 Fe1 Fe2 S1 -108.12(5) . . . . ?
C3 Fe1 S1 C7 153.2(3) . . . . ?
C2 Fe1 S1 C7 -118.4(5) . . . . ?
C1 Fe1 S1 C7 57.1(2) . . . . ?
S2 Fe1 S1 C7 -52.88(19) . . . . ?
Fe2 Fe1 S1 C7 -105.41(19) . . . . ?
C3 Fe1 S1 Fe2 -101.36(18) . . . . ?
C2 Fe1 S1 Fe2 -13.0(5) . . . . ?
C1 Fe1 S1 Fe2 162.49(15) . . . . ?
S2 Fe1 S1 Fe2 52.54(4) . . . . ?
C4 Fe2 S1 C7 119.0(5) . . . . ?
C5 Fe2 S1 C7 -148.7(2) . . . . ?
C6 Fe2 S1 C7 -50.1(2) . . . . ?
S2 Fe2 S1 C7 52.52(17) . . . . ?
Fe1 Fe2 S1 C7 105.32(17) . . . . ?
C4 Fe2 S1 Fe1 13.7(5) . . . . ?
C5 Fe2 S1 Fe1 105.94(17) . . . . ?
C6 Fe2 S1 Fe1 -155.46(17) . . . . ?
S2 Fe2 S1 Fe1 -52.80(4) . . . . ?
C4 Fe2 S2 C8 143.5(2) . . . . ?
C5 Fe2 S2 C8 -127.9(5) . . . . ?
C6 Fe2 S2 C8 45.0(2) . . . . ?
S1 Fe2 S2 C8 -55.32(17) . . . . ?
Fe1 Fe2 S2 C8 -107.75(17) . . . . ?
C4 Fe2 S2 Fe1 -108.79(17) . . . . ?
C5 Fe2 S2 Fe1 -20.1(4) . . . . ?
C6 Fe2 S2 Fe1 152.75(18) . . . . ?
S1 Fe2 S2 Fe1 52.43(4) . . . . ?
C3 Fe1 S2 C8 121.7(4) . . . . ?
C2 Fe1 S2 C8 -150.8(3) . . . . ?
C1 Fe1 S2 C8 -54.5(2) . . . . ?
S1 Fe1 S2 C8 47.91(19) . . . . ?
Fe2 Fe1 S2 C8 100.60(19) . . . . ?
C3 Fe1 S2 Fe2 21.1(4) . . . . ?
C2 Fe1 S2 Fe2 108.61(18) . . . . ?
C1 Fe1 S2 Fe2 -155.12(16) . . . . ?
S1 Fe1 S2 Fe2 -52.69(4) . . . . ?
C3 Fe1 C1 O1 5(5) . . . . ?
C2 Fe1 C1 O1 -87(5) . . . . ?
S1 Fe1 C1 O1 94(5) . . . . ?
S2 Fe1 C1 O1 -176(5) . . . . ?
Fe2 Fe1 C1 O1 130(4) . . . . ?
C3 Fe1 C2 O2 73(24) . . . . ?
C1 Fe1 C2 O2 170(100) . . . . ?
S1 Fe1 C2 O2 -14(24) . . . . ?
S2 Fe1 C2 O2 -80(24) . . . . ?
Fe2 Fe1 C2 O2 -25(24) . . . . ?
C2 Fe1 C3 O3 -109(56) . . . . ?
C1 Fe1 C3 O3 154(56) . . . . ?
S1 Fe1 C3 O3 51(56) . . . . ?
S2 Fe1 C3 O3 -22(57) . . . . ?
Fe2 Fe1 C3 O3 -5(56) . . . . ?
C5 Fe2 C4 O4 -177(100) . . . . ?
C6 Fe2 C4 O4 84(99) . . . . ?
S2 Fe2 C4 O4 -20(99) . . . . ?
S1 Fe2 C4 O4 -86(100) . . . . ?
Fe1 Fe2 C4 O4 -74(100) . . . . ?
C4 Fe2 C5 O5 112(19) . . . . ?
C6 Fe2 C5 O5 -148(19) . . . . ?
S2 Fe2 C5 O5 24(20) . . . . ?
S1 Fe2 C5 O5 -47(19) . . . . ?
Fe1 Fe2 C5 O5 7(19) . . . . ?
C4 Fe2 C6 O6 -150(100) . . . . ?
C5 Fe2 C6 O6 116(35) . . . . ?
S2 Fe2 C6 O6 -62(35) . . . . ?
S1 Fe2 C6 O6 26(35) . . . . ?
Fe1 Fe2 C6 O6 -15(35) . . . . ?
C9 N1 C7 S1 -90.1(5) . . . . ?
C8 N1 C7 S1 64.3(5) . . . . ?
Fe1 S1 C7 N1 9.9(4) . . . . ?
Fe2 S1 C7 N1 -63.4(4) . . . . ?
C9 N1 C8 S2 84.1(5) . . . . ?
C7 N1 C8 S2 -70.8(5) . . . . ?
Fe2 S2 C8 N1 73.9(4) . . . . ?
Fe1 S2 C8 N1 1.8(4) . . . . ?
C7 N1 C9 C10 154.2(5) . . . . ?
C8 N1 C9 C10 1.5(7) . . . . ?
C7 N1 C9 C14 -29.7(6) . . . . ?
C8 N1 C9 C14 177.7(4) . . . . ?
N1 C9 C10 C11 176.2(5) . . . . ?
C14 C9 C10 C11 -0.2(7) . . . . ?
C9 C10 C11 C12 0.5(8) . . . . ?
C10 C11 C12 C13 -0.4(8) . . . . ?
C10 C11 C12 C15 179.9(5) . . . . ?
C11 C12 C13 C14 0.1(8) . . . . ?
C15 C12 C13 C14 179.7(5) . . . . ?
C12 C13 C14 C9 0.2(8) . . . . ?
C10 C9 C14 C13 -0.2(7) . . . . ?
N1 C9 C14 C13 -176.5(4) . . . . ?
C11 C12 C15 C16 76(68) . . . . ?
C13 C12 C15 C16 -103(68) . . . . ?
C12 C15 C16 C17 -111(66) . . . . ?
C15 C16 C17 C18 24(10) . . . . ?
C15 C16 C17 C22 -154(9) . . . . ?
C22 C17 C18 C19 1.8(8) . . . . ?
C16 C17 C18 C19 -175.9(5) . . . . ?
C17 C18 C19 C20 -0.3(9) . . . . ?
C18 C19 C20 C21 -2.3(9) . . . . ?
C18 C19 C20 O7 179.0(5) . . . . ?
C23 O7 C20 C19 -174.2(5) . . . . ?
C23 O7 C20 C21 7.2(8) . . . . ?
C19 C20 C21 C22 3.3(8) . . . . ?
O7 C20 C21 C22 -178.2(5) . . . . ?
C20 C21 C22 C17 -1.8(9) . . . . ?
C18 C17 C22 C21 -0.7(8) . . . . ?
C16 C17 C22 C21 176.9(5) . . . . ?
